data_4509809
loop_
_publ_author_name
'Carlucci, Lucia'
'Ciani, Gianfranco'
'Garc\'ia-Ruiz, Juan Manuel'
'Moret, Massimo'
'Proserpio, Davide M.'
'Rizzato, Silvia'

_publ_section_title
;
 Crystallization Behavior of Coordination Polymers. 1. Kinetic and
 Thermodynamic Features of 1,3-Bis(4-pyridyl)propane/MCl2Systems
;
_journal_issue 12
_journal_name_full 'Crystal Growth &amp; Design'
_journal_page_first 5024
_journal_paper_doi 10.1021/cg900985w
_journal_volume 9
_journal_year 2009
_chemical_formula_sum 'C27 H34 Cl2 Mn N4 O2'
_chemical_formula_weight 572.43
_space_group_IT_number 88
_symmetry_cell_setting tetragonal
_symmetry_Int_Tables_number 88
_symmetry_space_group_name_Hall '-I 4ad'
_symmetry_space_group_name_H-M 'I 41/a :2'
_atom_sites_solution_hydrogens geom
_atom_sites_solution_primary direct
_atom_sites_solution_secondary difmap
_cell_angle_alpha 90
_cell_angle_beta 90
_cell_angle_gamma 90
_cell_formula_units_Z 16
_cell_length_a 17.201(2)
_cell_length_b 17.201(2)
_cell_length_c 42.697(4)
_cell_measurement_reflns_used 5170
_cell_measurement_temperature 150(2)
_cell_measurement_theta_max 25.0
_cell_measurement_theta_min 2.0
_cell_volume 12633(2)
_computing_cell_refinement 'Bruker-AXS SAINT Software'
_computing_data_collection 'Bruker-AXS SMART Software'
_computing_data_reduction 'Bruker-AXS SAINT Software'
_computing_publication_material 'WinGX v1.70.01(L.J. Farrugia, 1999)'
_computing_structure_refinement 'SHELXL-97 (Sheldrick, 1997)'
_computing_structure_solution 'SHELXS-97 (Sheldrick, 1997)'
_diffrn_ambient_temperature 150(2)
_diffrn_detector CCD_plate
_diffrn_measured_fraction_theta_full 0.999
_diffrn_measured_fraction_theta_max 0.999
_diffrn_measurement_device SMART
_diffrn_measurement_method omega-scan
_diffrn_radiation_monochromator graphite
_diffrn_radiation_type MoK\a
_diffrn_radiation_wavelength 0.71073
_diffrn_reflns_av_R_equivalents 0.0811
_diffrn_reflns_av_unetI/netI 0.0466
_diffrn_reflns_limit_h_max 20
_diffrn_reflns_limit_h_min -20
_diffrn_reflns_limit_k_max 20
_diffrn_reflns_limit_k_min -20
_diffrn_reflns_limit_l_max 50
_diffrn_reflns_limit_l_min -50
_diffrn_reflns_number 43746
_diffrn_reflns_theta_full 24.7
_diffrn_reflns_theta_max 24.7
_diffrn_reflns_theta_min 1.86
_diffrn_standards_decay_% 0
_exptl_absorpt_coefficient_mu 0.614
_exptl_absorpt_correction_T_max 0.884
_exptl_absorpt_correction_T_min 0.735
_exptl_absorpt_correction_type empirical
_exptl_absorpt_process_details 'Sadabs 2.01 (Bruker AXS, 1999)'
_exptl_crystal_colour colourless
_exptl_crystal_density_diffrn 1.204
_exptl_crystal_density_method 'not measured'
_exptl_crystal_description bipyramidal
_exptl_crystal_F_000 4784
_exptl_crystal_size_max 0.40
_exptl_crystal_size_mid 0.20
_exptl_crystal_size_min 0.20
_refine_diff_density_max 1.051
_refine_diff_density_min -0.837
_refine_diff_density_rms 0.139
_refine_ls_extinction_method none
_refine_ls_goodness_of_fit_ref 1.147
_refine_ls_hydrogen_treatment constr
_refine_ls_matrix_type full
_refine_ls_number_parameters 326
_refine_ls_number_reflns 5381
_refine_ls_number_restraints 0
_refine_ls_restrained_S_all 1.147
_refine_ls_R_factor_all 0.1476
_refine_ls_R_factor_gt 0.1133
_refine_ls_shift/su_max 0
_refine_ls_shift/su_mean 0
_refine_ls_structure_factor_coef Fsqd
_refine_ls_weighting_details 'calc w=1/[\s^2^(Fo^2^)+(0.0828P)^2^+345.5889P] where P=(Fo^2^+2Fc^2^)/3'
_refine_ls_weighting_scheme calc
_refine_ls_wR_factor_gt 0.2932
_refine_ls_wR_factor_ref 0.3104
_reflns_number_gt 3709
_reflns_number_total 5381
_reflns_threshold_expression >2sigma(I)
_cod_data_source_file cg900985wsup6.cif
_cod_data_source_block 3Mn
_cod_depositor_comments
;
The following automatic conversions were performed:

'_symmetry_cell_setting' value 'Tetragonal' changed to 'tetragonal'
according to /home/saulius/struct/CIF-dictionaries/cif_core.dic
dictionary named 'cif_core.dic' version 2.4.2 from 2011-04-26.

Automatic conversion script
Id: cif_fix_values 1891 2012-01-12 08:04:46Z andrius 
;
_cod_original_sg_symbol_H-M 'I 41/a'
_cod_database_code 4509809

loop_
_symmetry_equiv_pos_as_xyz
'x, y, z'
'-x, -y+1/2, z'
'-y+3/4, x+1/4, z+1/4'
'y+1/4, -x+1/4, z+1/4'
'x+1/2, y+1/2, z+1/2'
'-x+1/2, -y+1, z+1/2'
'-y+5/4, x+3/4, z+3/4'
'y+3/4, -x+3/4, z+3/4'
'-x, -y, -z'
'x, y-1/2, -z'
'y-3/4, -x-1/4, -z-1/4'
'-y-1/4, x-1/4, -z-1/4'
'-x+1/2, -y+1/2, -z+1/2'
'x+1/2, y, -z+1/2'
'y-1/4, -x+1/4, -z+1/4'
'-y+1/4, x+1/4, -z+1/4'

loop_
_atom_site_label
_atom_site_type_symbol
_atom_site_fract_x
_atom_site_fract_y
_atom_site_fract_z
_atom_site_U_iso_or_equiv
_atom_site_adp_type
_atom_site_occupancy
_atom_site_symmetry_multiplicity
_atom_site_calc_flag
_atom_site_refinement_flags
O1S O 0.5971(10) 0.5354(10) 0.6004(4) 0.063(5) Uiso 0.5 1 d P
C2S C 0.5471(19) 0.551(2) 0.5757(8) 0.087(9) Uiso 0.5 1 d P
H2S1 H 0.4934 0.5522 0.5835 0.131 Uiso 0.5 1 calc PR
H2S2 H 0.552 0.5095 0.56 0.131 Uiso 0.5 1 calc PR
H2S3 H 0.5604 0.6008 0.5663 0.131 Uiso 0.5 1 calc PR
O3T O 0.379(3) 0.735(3) 0.5979(10) 0.201(17) Uiso 0.5 1 d P
C4T C 0.395(3) 0.661(3) 0.6114(11) 0.133(16) Uiso 0.5 1 d P
H4T1 H 0.3595 0.6527 0.6291 0.2 Uiso 0.5 1 calc PR
H4T2 H 0.4486 0.6603 0.6188 0.2 Uiso 0.5 1 calc PR
H4T3 H 0.3869 0.6206 0.5957 0.2 Uiso 0.5 1 calc PR
O1W O 0.419(2) 0.727(2) 0.5525(8) 0.151(12) Uiso 0.5 1 d P
O2W O 0.373(2) 0.685(2) 0.5225(9) 0.175(14) Uiso 0.5 1 d P
Mn1 Mn 0 0.25 0.53134(4) 0.0189(4) Uani 1 2 d S
Cl1 Cl -0.10233(12) 0.14773(11) 0.53076(5) 0.0272(5) Uani 1 1 d .
N1 N 0.0688(4) 0.1842(4) 0.56867(16) 0.0222(15) Uani 1 1 d .
C11 C 0.1459(5) 0.1822(5) 0.56748(19) 0.0217(18) Uani 1 1 d .
H11 H 0.1714 0.2115 0.5516 0.026 Uiso 1 1 calc R
C12 C 0.1918(5) 0.1390(5) 0.58836(19) 0.0229(18) Uani 1 1 d .
H12 H 0.2469 0.1397 0.5868 0.028 Uiso 1 1 calc R
C13 C 0.1549(5) 0.0953(5) 0.61138(19) 0.0231(19) Uani 1 1 d .
C14 C 0.0758(5) 0.0973(5) 0.6128(2) 0.0262(19) Uani 1 1 d .
H14 H 0.0489 0.0688 0.6284 0.031 Uiso 1 1 calc R
C15 C 0.0344(5) 0.1418(5) 0.5909(2) 0.0269(19) Uani 1 1 d .
H15 H -0.0208 0.1418 0.592 0.032 Uiso 1 1 calc R
C1A C 0.2032(5) 0.0481(5) 0.6339(2) 0.030(2) Uani 1 1 d .
H1A1 H 0.2401 0.0157 0.6218 0.036 Uiso 1 1 calc R
H1A2 H 0.1685 0.0127 0.6457 0.036 Uiso 1 1 calc R
C2A C 0.2494(5) 0.0982(5) 0.65741(19) 0.0250(19) Uani 1 1 d .
H2A1 H 0.2815 0.1363 0.6458 0.03 Uiso 1 1 calc R
H2A2 H 0.2127 0.1274 0.6709 0.03 Uiso 1 1 calc R
C3A C 0.2016(5) 0.0509(5) 0.4275(2) 0.028(2) Uani 1 1 d .
H3A1 H 0.2395 0.0184 0.4391 0.034 Uiso 1 1 calc R
H3A2 H 0.2313 0.0869 0.414 0.034 Uiso 1 1 calc R
N2 N 0.0671(4) 0.1819(4) 0.49418(16) 0.0230(16) Uani 1 1 d .
C21 C 0.1070(5) 0.2165(5) 0.4717(2) 0.028(2) Uani 1 1 d .
H21 H 0.1045 0.2716 0.4703 0.033 Uiso 1 1 calc R
C22 C 0.1521(6) 0.1773(5) 0.4499(2) 0.030(2) Uani 1 1 d .
H22 H 0.181 0.2054 0.4348 0.036 Uiso 1 1 calc R
C23 C 0.1546(5) 0.0973(5) 0.4505(2) 0.026(2) Uani 1 1 d .
C24 C 0.1133(5) 0.0609(5) 0.4746(2) 0.028(2) Uani 1 1 d .
H24 H 0.1149 0.006 0.4767 0.033 Uiso 1 1 calc R
C25 C 0.0707(5) 0.1043(5) 0.4951(2) 0.0243(19) Uani 1 1 d .
H25 H 0.0419 0.078 0.5108 0.029 Uiso 1 1 calc R
Mn2 Mn 0.5 0.25 0.59818(5) 0.0346(6) Uani 1 2 d S
Cl2 Cl 0.60149(14) 0.35507(16) 0.59820(6) 0.0441(7) Uani 1 1 d .
N3 N 0.5687(5) 0.1801(5) 0.63429(19) 0.0365(19) Uani 1 1 d .
C31 C 0.6096(6) 0.2122(6) 0.6572(2) 0.039(2) Uani 1 1 d .
H31 H 0.6085 0.2672 0.6592 0.046 Uiso 1 1 calc R
C32 C 0.6534(6) 0.1702(7) 0.6782(2) 0.042(3) Uani 1 1 d .
H32 H 0.6816 0.1962 0.6943 0.051 Uiso 1 1 calc R
C33 C 0.6563(5) 0.0899(6) 0.6759(2) 0.035(2) Uani 1 1 d .
C34 C 0.6134(6) 0.0560(6) 0.6523(2) 0.038(2) Uani 1 1 d .
H34 H 0.6131 0.001 0.6501 0.046 Uiso 1 1 calc R
C35 C 0.5713(6) 0.1011(6) 0.6320(3) 0.043(3) Uani 1 1 d .
H35 H 0.5429 0.0763 0.6157 0.052 Uiso 1 1 calc R
C1B C 0.7014(6) 0.0414(7) 0.6989(2) 0.044(3) Uani 1 1 d .
H1B1 H 0.7352 0.0761 0.7113 0.053 Uiso 1 1 calc R
H1B2 H 0.7355 0.0055 0.687 0.053 Uiso 1 1 calc R
C2B C 0.2556(6) 0.4018(6) 0.4709(2) 0.042(3) Uani 1 1 d .
H2B1 H 0.2905 0.3677 0.4586 0.051 Uiso 1 1 calc R
H2B2 H 0.2201 0.3681 0.4832 0.051 Uiso 1 1 calc R
C3B C 0.3035(7) 0.4504(7) 0.4931(3) 0.051(3) Uani 1 1 d .
H3B1 H 0.3401 0.4825 0.4808 0.061 Uiso 1 1 calc R
H3B2 H 0.2685 0.4861 0.5046 0.061 Uiso 1 1 calc R
N4 N 0.4336(5) 0.3153(5) 0.5602(2) 0.043(2) Uani 1 1 d .
C41 C 0.3539(6) 0.3181(7) 0.5604(2) 0.042(3) Uani 1 1 d .
H41 H 0.3268 0.2893 0.576 0.051 Uiso 1 1 calc R
C42 C 0.3113(6) 0.3609(6) 0.5393(2) 0.042(3) Uani 1 1 d .
H42 H 0.2561 0.361 0.5405 0.051 Uiso 1 1 calc R
C43 C 0.3485(6) 0.4039(6) 0.5162(2) 0.043(3) Uani 1 1 d .
C44 C 0.4295(7) 0.3978(8) 0.5158(3) 0.056(3) Uani 1 1 d .
H44 H 0.4581 0.4238 0.4999 0.067 Uiso 1 1 calc R
C45 C 0.4688(6) 0.3547(8) 0.5379(3) 0.053(3) Uani 1 1 d .
H45 H 0.524 0.3535 0.5371 0.063 Uiso 1 1 calc R

loop_
_atom_site_aniso_label
_atom_site_aniso_U_11
_atom_site_aniso_U_22
_atom_site_aniso_U_33
_atom_site_aniso_U_23
_atom_site_aniso_U_13
_atom_site_aniso_U_12
Mn1 0.0218(9) 0.0148(9) 0.0202(9) 0 0 0.0006(7)
Cl1 0.0277(11) 0.0180(10) 0.0360(12) 0.0045(9) -0.0024(9) -0.0043(8)
N1 0.022(4) 0.024(4) 0.021(4) -0.002(3) -0.001(3) 0.001(3)
C11 0.021(4) 0.024(4) 0.020(4) 0.002(3) 0.003(3) -0.003(3)
C12 0.024(4) 0.024(4) 0.021(4) -0.002(4) 0.003(4) 0.001(3)
C13 0.032(5) 0.016(4) 0.021(4) -0.004(3) -0.009(4) -0.003(3)
C14 0.031(5) 0.030(5) 0.018(4) 0.004(4) 0.001(4) -0.002(4)
C15 0.023(4) 0.032(5) 0.026(5) -0.002(4) 0.003(4) -0.003(4)
C1A 0.036(5) 0.029(5) 0.025(5) 0.001(4) -0.015(4) -0.004(4)
C2A 0.029(5) 0.026(4) 0.020(4) -0.005(4) -0.007(4) 0.001(4)
C3A 0.027(5) 0.032(5) 0.025(5) -0.013(4) -0.002(4) -0.002(4)
N2 0.034(4) 0.015(3) 0.020(4) 0.000(3) -0.003(3) 0.002(3)
C21 0.041(5) 0.016(4) 0.026(5) -0.005(4) 0.000(4) -0.002(4)
C22 0.043(5) 0.023(5) 0.024(5) -0.004(4) 0.006(4) -0.004(4)
C23 0.026(5) 0.026(5) 0.026(5) -0.007(4) -0.013(4) -0.003(4)
C24 0.032(5) 0.015(4) 0.036(5) -0.004(4) 0.001(4) -0.002(4)
C25 0.038(5) 0.013(4) 0.022(4) 0.001(3) -0.001(4) -0.004(3)
Mn2 0.0260(11) 0.0507(13) 0.0272(11) 0 0 0.0047(9)
Cl2 0.0281(13) 0.0590(17) 0.0453(15) 0.0040(12) -0.0022(11) 0.0004(11)
N3 0.031(4) 0.044(5) 0.035(5) -0.003(4) 0.004(4) -0.002(4)
C31 0.043(6) 0.044(6) 0.029(5) -0.003(5) 0.002(5) -0.002(5)
C32 0.038(6) 0.058(7) 0.030(5) 0.001(5) -0.007(5) -0.010(5)
C33 0.028(5) 0.052(6) 0.024(5) 0.002(4) 0.004(4) -0.002(4)
C34 0.036(6) 0.040(6) 0.039(6) 0.007(5) 0.001(5) 0.004(4)
C35 0.036(6) 0.052(7) 0.042(6) -0.008(5) 0.001(5) -0.002(5)
C1B 0.040(6) 0.062(7) 0.030(5) 0.009(5) -0.001(5) -0.003(5)
C2B 0.043(6) 0.053(6) 0.031(6) 0.003(5) -0.004(5) -0.007(5)
C3B 0.058(7) 0.051(7) 0.043(7) 0.000(5) -0.008(6) 0.003(6)
N4 0.034(5) 0.060(6) 0.036(5) 0.004(4) 0.000(4) 0.001(4)
C41 0.030(5) 0.060(7) 0.037(6) 0.006(5) -0.002(4) 0.007(5)
C42 0.031(5) 0.058(7) 0.038(6) 0.003(5) 0.000(5) 0.002(5)
C43 0.043(6) 0.051(6) 0.034(6) 0.001(5) -0.013(5) -0.002(5)
C44 0.046(7) 0.075(9) 0.047(7) 0.006(6) 0.005(6) 0.002(6)
C45 0.032(6) 0.089(9) 0.037(6) 0.007(6) -0.003(5) 0.004(6)

loop_
_atom_type_symbol
_atom_type_description
_atom_type_scat_dispersion_real
_atom_type_scat_dispersion_imag
_atom_type_scat_source
C C 0.0033 0.0016 'International Tables Vol C Tables 4.2.6.8 and 6.1.1.4'
H H 0 0 'International Tables Vol C Tables 4.2.6.8 and 6.1.1.4'
N N 0.0061 0.0033 'International Tables Vol C Tables 4.2.6.8 and 6.1.1.4'
Cl Cl 0.1484 0.1585 'International Tables Vol C Tables 4.2.6.8 and 6.1.1.4'
Mn Mn 0.3368 0.7283 'International Tables Vol C Tables 4.2.6.8 and 6.1.1.4'
O O 0.0106 0.006 'International Tables Vol C Tables 4.2.6.8 and 6.1.1.4'

loop_
_geom_angle_atom_site_label_1
_geom_angle_atom_site_label_2
_geom_angle_atom_site_label_3
_geom_angle
_geom_angle_site_symmetry_1
_geom_angle_site_symmetry_3
O1S C2S H2S1 109.5 . .
O1S C2S H2S2 109.5 . .
H2S1 C2S H2S2 109.5 . .
O1S C2S H2S3 109.5 . .
H2S1 C2S H2S3 109.5 . .
H2S2 C2S H2S3 109.5 . .
O3T C4T H4T1 109.5 . .
O3T C4T H4T2 109.5 . .
H4T1 C4T H4T2 109.5 . .
O3T C4T H4T3 109.5 . .
H4T1 C4T H4T3 109.5 . .
H4T2 C4T H4T3 109.5 . .
N2 Mn1 N2 92.1(3) . 2
N2 Mn1 N1 178.8(2) . 2
N2 Mn1 N1 88.2(2) 2 2
N2 Mn1 N1 88.2(2) . .
N2 Mn1 N1 178.8(3) 2 .
N1 Mn1 N1 91.6(3) 2 .
N2 Mn1 Cl1 89.34(18) . .
N2 Mn1 Cl1 89.87(18) 2 .
N1 Mn1 Cl1 89.46(18) 2 .
N1 Mn1 Cl1 91.33(18) . .
N2 Mn1 Cl1 89.87(18) . 2
N2 Mn1 Cl1 89.34(18) 2 2
N1 Mn1 Cl1 91.33(18) 2 2
N1 Mn1 Cl1 89.46(18) . 2
Cl1 Mn1 Cl1 178.87(13) . 2
C11 N1 C15 117.1(7) . .
C11 N1 Mn1 120.3(6) . .
C15 N1 Mn1 122.4(6) . .
N1 C11 C12 123.5(8) . .
N1 C11 H11 118.3 . .
C12 C11 H11 118.3 . .
C13 C12 C11 118.6(8) . .
C13 C12 H12 120.7 . .
C11 C12 H12 120.7 . .
C14 C13 C12 118.2(8) . .
C14 C13 C1A 122.4(8) . .
C12 C13 C1A 119.4(8) . .
C13 C14 C15 119.5(8) . .
C13 C14 H14 120.2 . .
C15 C14 H14 120.2 . .
N1 C15 C14 123.1(8) . .
N1 C15 H15 118.5 . .
C14 C15 H15 118.5 . .
C13 C1A C2A 113.5(7) . .
C13 C1A H1A1 108.9 . .
C2A C1A H1A1 108.9 . .
C13 C1A H1A2 108.9 . .
C2A C1A H1A2 108.9 . .
H1A1 C1A H1A2 107.7 . .
C3A C2A C1A 110.9(7) 4 .
C3A C2A H2A1 109.5 4 .
C1A C2A H2A1 109.5 . .
C3A C2A H2A2 109.5 4 .
C1A C2A H2A2 109.5 . .
H2A1 C2A H2A2 108 . .
C23 C3A C2A 112.3(7) . 7_444
C23 C3A H3A1 109.1 . .
C2A C3A H3A1 109.1 7_444 .
C23 C3A H3A2 109.1 . .
C2A C3A H3A2 109.1 7_444 .
H3A1 C3A H3A2 107.9 . .
C21 N2 C25 116.5(7) . .
C21 N2 Mn1 122.4(5) . .
C25 N2 Mn1 121.0(6) . .
N2 C21 C22 123.9(8) . .
N2 C21 H21 118 . .
C22 C21 H21 118 . .
C23 C22 C21 119.6(9) . .
C23 C22 H22 120.2 . .
C21 C22 H22 120.2 . .
C22 C23 C24 116.3(8) . .
C22 C23 C3A 122.5(8) . .
C24 C23 C3A 121.1(8) . .
C25 C24 C23 120.0(8) . .
C25 C24 H24 120 . .
C23 C24 H24 120 . .
N2 C25 C24 123.6(8) . .
N2 C25 H25 118.2 . .
C24 C25 H25 118.2 . .
N4 Mn2 N4 89.2(4) . 2_655
N4 Mn2 N3 87.8(3) . 2_655
N4 Mn2 N3 177.0(3) 2_655 2_655
N4 Mn2 N3 177.0(3) . .
N4 Mn2 N3 87.8(3) 2_655 .
N3 Mn2 N3 95.1(4) 2_655 .
N4 Mn2 Cl2 90.4(2) . 2_655
N4 Mn2 Cl2 89.7(2) 2_655 2_655
N3 Mn2 Cl2 91.1(2) 2_655 2_655
N3 Mn2 Cl2 88.9(2) . 2_655
N4 Mn2 Cl2 89.7(2) . .
N4 Mn2 Cl2 90.4(2) 2_655 .
N3 Mn2 Cl2 88.9(2) 2_655 .
N3 Mn2 Cl2 91.1(2) . .
Cl2 Mn2 Cl2 179.96(15) 2_655 .
C31 N3 C35 116.8(9) . .
C31 N3 Mn2 123.6(7) . .
C35 N3 Mn2 119.6(7) . .
N3 C31 C32 123.6(10) . .
N3 C31 H31 118.2 . .
C32 C31 H31 118.2 . .
C31 C32 C33 119.7(10) . .
C31 C32 H32 120.1 . .
C33 C32 H32 120.1 . .
C34 C33 C32 117.1(9) . .
C34 C33 C1B 121.2(10) . .
C32 C33 C1B 121.7(9) . .
C35 C34 C33 120.4(10) . .
C35 C34 H34 119.8 . .
C33 C34 H34 119.8 . .
N3 C35 C34 122.5(10) . .
N3 C35 H35 118.8 . .
C34 C35 H35 118.8 . .
C33 C1B C2B 114.4(9) . 4
C33 C1B H1B1 108.7 . .
C2B C1B H1B1 108.7 4 .
C33 C1B H1B2 108.7 . .
C2B C1B H1B2 108.7 4 .
H1B1 C1B H1B2 107.6 . .
C1B C2B C3B 111.8(9) 7_444 .
C1B C2B H2B1 109.2 7_444 .
C3B C2B H2B1 109.2 . .
C1B C2B H2B2 109.2 7_444 .
C3B C2B H2B2 109.2 . .
H2B1 C2B H2B2 107.9 . .
C43 C3B C2B 113.7(9) . .
C43 C3B H3B1 108.8 . .
C2B C3B H3B1 108.8 . .
C43 C3B H3B2 108.8 . .
C2B C3B H3B2 108.8 . .
H3B1 C3B H3B2 107.7 . .
C45 N4 C41 116.6(9) . .
C45 N4 Mn2 122.5(7) . .
C41 N4 Mn2 120.8(7) . .
N4 C41 C42 123.1(10) . .
N4 C41 H41 118.4 . .
C42 C41 H41 118.4 . .
C41 C42 C43 120.3(10) . .
C41 C42 H42 119.8 . .
C43 C42 H42 119.8 . .
C42 C43 C44 115.3(10) . .
C42 C43 C3B 121.2(10) . .
C44 C43 C3B 123.5(11) . .
C45 C44 C43 121.4(11) . .
C45 C44 H44 119.3 . .
C43 C44 H44 119.3 . .
N4 C45 C44 123.2(10) . .
N4 C45 H45 118.4 . .
C44 C45 H45 118.4 . .

loop_
_geom_bond_atom_site_label_1
_geom_bond_atom_site_label_2
_geom_bond_distance
_geom_bond_site_symmetry_2
O1S C2S 1.38(3) .
C2S H2S1 0.98 .
C2S H2S2 0.98 .
C2S H2S3 0.98 .
O3T C4T 1.41(5) .
C4T H4T1 0.98 .
C4T H4T2 0.98 .
C4T H4T3 0.98 .
O1W O2W 1.66(5) .
Mn1 N2 2.285(7) .
Mn1 N2 2.285(7) 2
Mn1 N1 2.285(7) 2
Mn1 N1 2.285(7) .
Mn1 Cl1 2.489(2) .
Mn1 Cl1 2.489(2) 2
N1 C11 1.327(11) .
N1 C15 1.337(11) .
C11 C12 1.403(12) .
C11 H11 0.95 .
C12 C13 1.391(12) .
C12 H12 0.95 .
C13 C14 1.363(12) .
C13 C1A 1.508(12) .
C14 C15 1.400(12) .
C14 H14 0.95 .
C15 H15 0.95 .
C1A C2A 1.542(11) .
C1A H1A1 0.99 .
C1A H1A2 0.99 .
C2A C3A 1.503(12) 4
C2A H2A1 0.99 .
C2A H2A2 0.99 .
C3A C23 1.501(12) .
C3A C2A 1.503(12) 7_444
C3A H3A1 0.99 .
C3A H3A2 0.99 .
N2 C21 1.322(11) .
N2 C25 1.337(10) .
C21 C22 1.384(12) .
C21 H21 0.95 .
C22 C23 1.378(12) .
C22 H22 0.95 .
C23 C24 1.399(13) .
C24 C25 1.363(12) .
C24 H24 0.95 .
C25 H25 0.95 .
Mn2 N4 2.280(9) .
Mn2 N4 2.280(9) 2_655
Mn2 N3 2.285(8) 2_655
Mn2 N3 2.285(8) .
Mn2 Cl2 2.513(3) 2_655
Mn2 Cl2 2.513(3) .
N3 C31 1.325(13) .
N3 C35 1.363(13) .
C31 C32 1.378(14) .
C31 H31 0.95 .
C32 C33 1.385(15) .
C32 H32 0.95 .
C33 C34 1.379(14) .
C33 C1B 1.502(14) .
C34 C35 1.370(14) .
C34 H34 0.95 .
C35 H35 0.95 .
C1B C2B 1.507(14) 4
C1B H1B1 0.99 .
C1B H1B2 0.99 .
C2B C1B 1.507(14) 7_444
C2B C3B 1.509(15) .
C2B H2B1 0.99 .
C2B H2B2 0.99 .
C3B C43 1.486(15) .
C3B H3B1 0.99 .
C3B H3B2 0.99 .
N4 C45 1.314(14) .
N4 C41 1.373(13) .
C41 C42 1.376(14) .
C41 H41 0.95 .
C42 C43 1.390(15) .
C42 H42 0.95 .
C43 C44 1.399(15) .
C44 C45 1.378(16) .
C44 H44 0.95 .
C45 H45 0.95 .
